data_4344896
loop_
_publ_author_name
'Thu\'ery, Pierre'
'Harrowfield, Jack'

_publ_section_title
;
 Modulation of the Structure and Properties of Uranyl Ion Coordination
 Polymers Derived from 1,3,5-Benzenetriacetate by Incorporation of Ag(I)
 or Pb(II).
;
_journal_issue 13
_journal_name_full 'Inorganic chemistry'
_journal_page_first 6799
_journal_page_last 6816
_journal_paper_doi 10.1021/acs.inorgchem.6b01168
_journal_volume 55
_journal_year 2016
_chemical_formula_sum 'C14 H17 N O8 U'
_chemical_formula_weight 565.31
_space_group_crystal_system orthorhombic
_space_group_IT_number 61
_space_group_name_Hall '-P 2ac 2ab'
_space_group_name_H-M_alt 'P b c a'
_symmetry_space_group_name_Hall '-P 2ac 2ab'
_symmetry_space_group_name_H-M 'P b c a'
_atom_sites_solution_hydrogens mixed
_audit_creation_method SHELXL-2014
_cell_angle_alpha 90
_cell_angle_beta 90
_cell_angle_gamma 90
_cell_formula_units_Z 8
_cell_length_a 8.9860(3)
_cell_length_b 17.7983(4)
_cell_length_c 21.3159(7)
_cell_measurement_reflns_used 126662
_cell_measurement_temperature 150(2)
_cell_measurement_theta_max 25.68
_cell_measurement_theta_min 3.18
_cell_volume 3409.17(18)
_computing_cell_refinement 'HKL2000 (Otwinowski & Minor, 1997)'
_computing_data_collection 'COLLECT (Nonius, 1998)'
_computing_data_reduction 'HKL2000 (Otwinowski & Minor, 1997)'
_computing_molecular_graphics 'SHELXTL (Sheldrick, 2008)'
_computing_publication_material 'SHELXTL (Sheldrick, 2008); PLATON (Spek, 2003)'
_computing_structure_refinement 'SHELXL (Sheldrick, 2015)'
_computing_structure_solution 'SHELXT (Sheldrick, 2015)'
_diffrn_ambient_temperature 150(2)
_diffrn_measured_fraction_theta_full 0.994
_diffrn_measured_fraction_theta_max 0.994
_diffrn_measurement_device_type 'Nonius Kappa-CCD area-detector diffractometer'
_diffrn_measurement_method '2 \f and 8 \w scans with 2\% steps (503 frames)'
_diffrn_radiation_monochromator graphite
_diffrn_radiation_source 'fine-focus sealed tube'
_diffrn_radiation_type MoK\a
_diffrn_radiation_wavelength 0.71073
_diffrn_reflns_av_R_equivalents 0.0102
_diffrn_reflns_av_unetI/netI 0.0148
_diffrn_reflns_Laue_measured_fraction_full 0.994
_diffrn_reflns_Laue_measured_fraction_max 0.994
_diffrn_reflns_limit_h_max 10
_diffrn_reflns_limit_h_min -10
_diffrn_reflns_limit_k_max 21
_diffrn_reflns_limit_k_min -21
_diffrn_reflns_limit_l_max 25
_diffrn_reflns_limit_l_min -25
_diffrn_reflns_number 126662
_diffrn_reflns_point_group_measured_fraction_full 0.994
_diffrn_reflns_point_group_measured_fraction_max 0.994
_diffrn_reflns_theta_full 25.242
_diffrn_reflns_theta_max 25.681
_diffrn_reflns_theta_min 3.178
_diffrn_standards_decay_% 0
_diffrn_standards_interval_time 0
_diffrn_standards_number 0
_exptl_absorpt_coefficient_mu 9.563
_exptl_absorpt_correction_T_max 0.238
_exptl_absorpt_correction_T_min 0.168
_exptl_absorpt_correction_type multi-scan
_exptl_absorpt_process_details 'SCALEPACK (Otwinowski & Minor, 1997)'
_exptl_crystal_colour 'translucent yellow'
_exptl_crystal_density_diffrn 2.203
_exptl_crystal_description irregular
_exptl_crystal_F_000 2112
_exptl_crystal_size_max 0.21
_exptl_crystal_size_mid 0.19
_exptl_crystal_size_min 0.15
_refine_diff_density_max 1.125
_refine_diff_density_min -1.005
_refine_diff_density_rms 0.092
_refine_ls_extinction_method none
_refine_ls_goodness_of_fit_ref 1.130
_refine_ls_hydrogen_treatment mixed
_refine_ls_matrix_type full
_refine_ls_number_parameters 227
_refine_ls_number_reflns 3210
_refine_ls_number_restraints 0
_refine_ls_restrained_S_all 1.130
_refine_ls_R_factor_all 0.0217
_refine_ls_R_factor_gt 0.0196
_refine_ls_shift/su_max 0.004
_refine_ls_shift/su_mean 0.000
_refine_ls_structure_factor_coef Fsqd
_refine_ls_weighting_details 'w=1/[\s^2^(Fo^2^)+(0.0251P)^2^+4.2029P] where P=(Fo^2^+2Fc^2^)/3'
_refine_ls_weighting_scheme calc
_refine_ls_wR_factor_gt 0.0487
_refine_ls_wR_factor_ref 0.0496
_reflns_Friedel_coverage 0.000
_reflns_number_gt 2983
_reflns_number_total 3210
_reflns_threshold_expression 'I > 2\s(I)'
_cod_data_source_file ic6b01168_si_002.cif
_cod_data_source_block 2
_cod_database_code 4344896
_shelx_space_group_comment
;
The symmetry employed for this shelxl refinement is uniquely defined
by the following loop, which should always be used as a source of
symmetry information in preference to the above space-group names.
They are only intended as comments.
;
_shelxl_version_number 2014-3

loop_
_space_group_symop_operation_xyz
'x, y, z'
'-x+1/2, -y, z+1/2'
'-x, y+1/2, -z+1/2'
'x+1/2, -y+1/2, -z'
'-x, -y, -z'
'x-1/2, y, -z-1/2'
'x, -y-1/2, z-1/2'
'-x-1/2, y-1/2, z'

loop_
_atom_site_label
_atom_site_type_symbol
_atom_site_fract_x
_atom_site_fract_y
_atom_site_fract_z
_atom_site_U_iso_or_equiv
_atom_site_adp_type
_atom_site_occupancy
_atom_site_site_symmetry_order
_atom_site_calc_flag
_atom_site_refinement_flags_posn
_atom_site_refinement_flags_adp
U1 U 0.79449(2) 0.65765(2) 0.61580(2) 0.02462(6) Uani 1 1 d . .
O1 O 0.6896(2) 0.73629(13) 0.58939(12) 0.0347(5) Uani 1 1 d . .
O2 O 0.8978(3) 0.57825(13) 0.63985(11) 0.0341(5) Uani 1 1 d . .
O3 O 0.6189(3) 0.63914(13) 0.70023(11) 0.0317(5) Uani 1 1 d . .
O4 O 0.5618(3) 0.58497(13) 0.61143(10) 0.0315(5) Uani 1 1 d . .
O5 O 0.2418(3) 0.39994(13) 0.49041(11) 0.0322(5) Uani 1 1 d . .
O6 O 0.0396(3) 0.33323(14) 0.47596(11) 0.0373(6) Uani 1 1 d . .
O7 O 0.4962(3) 0.24734(13) 0.62959(10) 0.0341(5) Uani 1 1 d . .
O8 O 0.6357(2) 0.22301(12) 0.71112(10) 0.0309(5) Uani 1 1 d . .
N1 N 0.5455(4) 0.35102(17) 0.52140(16) 0.0370(7) Uani 1 1 d . .
H1A H 0.463(5) 0.360(2) 0.502(2) 0.046(12) Uiso 1 1 d . .
H1B H 0.525(5) 0.312(2) 0.548(2) 0.048(12) Uiso 1 1 d . .
C1 C 0.3284(3) 0.50263(18) 0.67917(15) 0.0269(7) Uani 1 1 d . .
C2 C 0.2189(3) 0.48913(18) 0.63533(15) 0.0257(7) Uani 1 1 d . .
H2 H 0.1736 0.5301 0.6141 0.031 Uiso 1 1 calc R U
C3 C 0.1737(4) 0.41575(19) 0.62171(14) 0.0268(7) Uani 1 1 d . .
C4 C 0.2410(4) 0.35663(17) 0.65293(16) 0.0273(6) Uani 1 1 d . .
H4 H 0.2100 0.3067 0.6442 0.033 Uiso 1 1 calc R U
C5 C 0.3532(4) 0.36885(18) 0.69690(14) 0.0273(7) Uani 1 1 d . .
C6 C 0.3955(4) 0.44227(18) 0.71025(14) 0.0284(7) Uani 1 1 d . .
H6 H 0.4706 0.4515 0.7407 0.034 Uiso 1 1 calc R U
C7 C 0.3773(4) 0.58191(18) 0.69493(16) 0.0324(7) Uani 1 1 d . .
H7A H 0.3019 0.6177 0.6790 0.039 Uiso 1 1 calc R U
H7B H 0.3816 0.5874 0.7411 0.039 Uiso 1 1 calc R U
C8 C 0.5273(4) 0.60218(17) 0.66765(15) 0.0284(7) Uani 1 1 d . .
C9 C 0.0556(3) 0.40061(19) 0.57312(15) 0.0309(7) Uani 1 1 d . .
H9A H -0.0044 0.4468 0.5673 0.037 Uiso 1 1 calc R U
H9B H -0.0117 0.3609 0.5891 0.037 Uiso 1 1 calc R U
C10 C 0.1161(4) 0.37638(18) 0.51027(15) 0.0300(7) Uani 1 1 d . .
C11 C 0.4284(4) 0.30390(19) 0.72947(15) 0.0330(7) Uani 1 1 d . .
H11A H 0.4902 0.3239 0.7641 0.040 Uiso 1 1 calc R U
H11B H 0.3509 0.2715 0.7483 0.040 Uiso 1 1 calc R U
C12 C 0.5250(3) 0.25652(18) 0.68796(15) 0.0290(7) Uani 1 1 d . .
C13 C 0.5941(5) 0.4155(2) 0.5599(2) 0.0504(10) Uani 1 1 d . .
H13A H 0.6777 0.4002 0.5865 0.076 Uiso 1 1 calc R U
H13B H 0.5114 0.4323 0.5864 0.076 Uiso 1 1 calc R U
H13C H 0.6254 0.4566 0.5324 0.076 Uiso 1 1 calc R U
C14 C 0.6572(5) 0.3283(2) 0.47402(18) 0.0442(9) Uani 1 1 d . .
H14A H 0.6786 0.3709 0.4463 0.066 Uiso 1 1 calc R U
H14B H 0.6181 0.2864 0.4492 0.066 Uiso 1 1 calc R U
H14C H 0.7489 0.3126 0.4952 0.066 Uiso 1 1 calc R U

loop_
_atom_site_aniso_label
_atom_site_aniso_U_11
_atom_site_aniso_U_22
_atom_site_aniso_U_33
_atom_site_aniso_U_23
_atom_site_aniso_U_13
_atom_site_aniso_U_12
U1 0.02261(8) 0.02648(9) 0.02476(9) 0.00099(4) -0.00055(4) -0.00126(4)
O1 0.0330(12) 0.0347(13) 0.0364(14) 0.0062(10) -0.0017(10) 0.0021(10)
O2 0.0308(12) 0.0341(12) 0.0375(13) 0.0009(10) -0.0018(10) 0.0040(10)
O3 0.0297(12) 0.0355(11) 0.0300(11) -0.0042(10) 0.0040(10) -0.0079(10)
O4 0.0284(12) 0.0365(13) 0.0297(13) -0.0053(9) 0.0033(9) -0.0074(10)
O5 0.0269(11) 0.0423(14) 0.0275(12) -0.0025(10) 0.0008(9) -0.0052(11)
O6 0.0294(13) 0.0527(15) 0.0296(12) -0.0086(11) 0.0029(10) -0.0123(11)
O7 0.0330(13) 0.0386(13) 0.0309(12) -0.0032(10) -0.0014(10) 0.0127(10)
O8 0.0293(12) 0.0335(12) 0.0298(12) -0.0001(9) -0.0009(10) 0.0058(10)
N1 0.0280(16) 0.0395(17) 0.0436(18) 0.0057(14) -0.0044(14) 0.0013(13)
C1 0.0243(15) 0.0282(16) 0.0284(16) -0.0044(13) 0.0087(13) -0.0024(12)
C2 0.0248(16) 0.0252(16) 0.0271(16) 0.0017(13) 0.0040(12) 0.0006(12)
C3 0.0223(15) 0.0327(18) 0.0253(16) -0.0040(13) 0.0048(12) -0.0024(13)
C4 0.0278(15) 0.0230(14) 0.0311(16) -0.0034(13) 0.0042(14) -0.0021(13)
C5 0.0280(16) 0.0289(15) 0.0251(15) 0.0012(13) 0.0054(13) 0.0038(13)
C6 0.0248(15) 0.0349(16) 0.0254(15) -0.0043(13) 0.0009(13) -0.0026(13)
C7 0.0285(17) 0.0324(16) 0.0362(18) -0.0069(14) 0.0083(14) -0.0050(14)
C8 0.0305(17) 0.0244(15) 0.0303(17) -0.0004(13) 0.0009(13) 0.0009(13)
C9 0.0226(15) 0.0397(18) 0.0303(17) -0.0037(14) 0.0018(13) -0.0011(14)
C10 0.0258(16) 0.0352(17) 0.0291(16) 0.0012(13) -0.0019(14) -0.0031(14)
C11 0.0343(17) 0.0350(18) 0.0296(16) 0.0019(14) 0.0022(14) 0.0078(15)
C12 0.0282(16) 0.0281(15) 0.0305(17) 0.0015(13) 0.0008(14) 0.0000(13)
C13 0.047(2) 0.055(2) 0.050(2) -0.0116(19) 0.0086(19) -0.0039(19)
C14 0.051(2) 0.044(2) 0.038(2) 0.0046(17) 0.0009(18) 0.0100(18)

loop_
_atom_type_symbol
_atom_type_description
_atom_type_scat_dispersion_real
_atom_type_scat_dispersion_imag
_atom_type_scat_source
C C 0.0033 0.0016 'International Tables Vol C Tables 4.2.6.8 and 6.1.1.4'
H H 0.0000 0.0000 'International Tables Vol C Tables 4.2.6.8 and 6.1.1.4'
N N 0.0061 0.0033 'International Tables Vol C Tables 4.2.6.8 and 6.1.1.4'
O O 0.0106 0.0060 'International Tables Vol C Tables 4.2.6.8 and 6.1.1.4'
U U -9.6767 9.6646 'International Tables Vol C Tables 4.2.6.8 and 6.1.1.4'

loop_
_geom_angle_atom_site_label_1
_geom_angle_atom_site_label_2
_geom_angle_atom_site_label_3
_geom_angle
_geom_angle_site_symmetry_1
_geom_angle_site_symmetry_3
O2 U1 O1 178.30(11) . .
O2 U1 O3 91.03(10) . .
O1 U1 O3 89.82(10) . .
O2 U1 O8 90.27(9) . 8_765
O1 U1 O8 91.42(10) . 8_765
O3 U1 O8 67.04(7) . 8_765
O2 U1 O4 92.12(10) . .
O1 U1 O4 87.21(9) . .
O3 U1 O4 53.24(7) . .
O8 U1 O4 120.26(7) 8_765 .
O2 U1 O6 88.00(10) . 5_666
O1 U1 O6 91.01(10) . 5_666
O3 U1 O6 174.37(7) . 5_666
O8 U1 O6 118.50(8) 8_765 5_666
O4 U1 O6 121.24(7) . 5_666
O2 U1 O7 94.69(10) . 8_765
O1 U1 O7 86.17(10) . 8_765
O3 U1 O7 119.60(7) . 8_765
O8 U1 O7 52.88(7) 8_765 8_765
O4 U1 O7 170.28(8) . 8_765
O6 U1 O7 66.02(7) 5_666 8_765
O2 U1 O5 90.19(10) . 5_666
O1 U1 O5 88.11(10) . 5_666
O3 U1 O5 122.15(7) . 5_666
O8 U1 O5 170.79(7) 8_765 5_666
O4 U1 O5 68.92(7) . 5_666
O6 U1 O5 52.33(7) 5_666 5_666
O7 U1 O5 117.91(7) 8_765 5_666
C8 O3 U1 95.01(19) . .
C8 O4 U1 92.59(19) . .
C10 O5 U1 92.87(19) . 5_666
C10 O6 U1 95.1(2) . 5_666
C12 O7 U1 92.52(19) . 8_755
C12 O8 U1 95.91(19) . 8_755
C13 N1 C14 113.0(3) . .
C13 N1 H1A 112(3) . .
C14 N1 H1A 107(3) . .
C13 N1 H1B 107(3) . .
C14 N1 H1B 111(3) . .
H1A N1 H1B 106(4) . .
C2 C1 C6 119.7(3) . .
C2 C1 C7 121.3(3) . .
C6 C1 C7 119.0(3) . .
C1 C2 C3 120.7(3) . .
C1 C2 H2 119.6 . .
C3 C2 H2 119.6 . .
C4 C3 C2 118.9(3) . .
C4 C3 C9 120.1(3) . .
C2 C3 C9 120.9(3) . .
C3 C4 C5 121.4(3) . .
C3 C4 H4 119.3 . .
C5 C4 H4 119.3 . .
C6 C5 C4 118.8(3) . .
C6 C5 C11 120.2(3) . .
C4 C5 C11 120.9(3) . .
C5 C6 C1 120.5(3) . .
C5 C6 H6 119.8 . .
C1 C6 H6 119.8 . .
C8 C7 C1 113.3(3) . .
C8 C7 H7A 108.9 . .
C1 C7 H7A 108.9 . .
C8 C7 H7B 108.9 . .
C1 C7 H7B 108.9 . .
H7A C7 H7B 107.7 . .
O3 C8 O4 118.9(3) . .
O3 C8 C7 119.6(3) . .
O4 C8 C7 121.4(3) . .
C3 C9 C10 114.0(3) . .
C3 C9 H9A 108.7 . .
C10 C9 H9A 108.7 . .
C3 C9 H9B 108.7 . .
C10 C9 H9B 108.7 . .
H9A C9 H9B 107.6 . .
O6 C10 O5 119.3(3) . .
O6 C10 C9 119.4(3) . .
O5 C10 C9 121.3(3) . .
C12 C11 C5 114.8(3) . .
C12 C11 H11A 108.6 . .
C5 C11 H11A 108.6 . .
C12 C11 H11B 108.6 . .
C5 C11 H11B 108.6 . .
H11A C11 H11B 107.6 . .
O8 C12 O7 118.6(3) . .
O8 C12 C11 119.5(3) . .
O7 C12 C11 121.9(3) . .
N1 C13 H13A 109.5 . .
N1 C13 H13B 109.5 . .
H13A C13 H13B 109.5 . .
N1 C13 H13C 109.5 . .
H13A C13 H13C 109.5 . .
H13B C13 H13C 109.5 . .
N1 C14 H14A 109.5 . .
N1 C14 H14B 109.5 . .
H14A C14 H14B 109.5 . .
N1 C14 H14C 109.5 . .
H14A C14 H14C 109.5 . .
H14B C14 H14C 109.5 . .

loop_
_geom_bond_atom_site_label_1
_geom_bond_atom_site_label_2
_geom_bond_distance
_geom_bond_site_symmetry_2
U1 O2 1.767(2) .
U1 O1 1.779(2) .
U1 O3 2.416(2) .
U1 O8 2.424(2) 8_765
U1 O4 2.460(2) .
U1 O6 2.465(2) 5_666
U1 O7 2.484(2) 8_765
U1 O5 2.506(2) 5_666
O3 C8 1.262(4) .
O4 C8 1.275(4) .
O5 C10 1.277(4) .
O5 U1 2.506(2) 5_666
O6 C10 1.264(4) .
O6 U1 2.465(2) 5_666
O7 C12 1.281(4) .
O7 U1 2.484(2) 8_755
O8 C12 1.261(4) .
O8 U1 2.424(2) 8_755
N1 C13 1.477(5) .
N1 C14 1.480(5) .
N1 H1A 0.87(5) .
N1 H1B 0.91(4) .
C1 C2 1.378(5) .
C1 C6 1.399(5) .
C1 C7 1.516(4) .
C2 C3 1.398(5) .
C2 H2 0.9500 .
C3 C4 1.384(5) .
C3 C9 1.507(4) .
C4 C5 1.394(5) .
C4 H4 0.9500 .
C5 C6 1.390(5) .
C5 C11 1.508(4) .
C6 H6 0.9500 .
C7 C8 1.511(4) .
C7 H7A 0.9900 .
C7 H7B 0.9900 .
C9 C10 1.509(4) .
C9 H9A 0.9900 .
C9 H9B 0.9900 .
C11 C12 1.499(4) .
C11 H11A 0.9900 .
C11 H11B 0.9900 .
C13 H13A 0.9800 .
C13 H13B 0.9800 .
C13 H13C 0.9800 .
C14 H14A 0.9800 .
C14 H14B 0.9800 .
C14 H14C 0.9800 .

loop_
_geom_hbond_atom_site_label_D
_geom_hbond_atom_site_label_H
_geom_hbond_atom_site_label_A
_geom_hbond_distance_DH
_geom_hbond_distance_HA
_geom_hbond_distance_DA
_geom_hbond_angle_DHA
_geom_hbond_site_symmetry_A
N1 H1A O4 0.87(5) 2.61(4) 3.201(4) 126(4) 5_666
N1 H1A O5 0.87(5) 2.12(5) 2.940(4) 156(4) .
N1 H1B O6 0.91(4) 2.65(4) 3.280(4) 127(3) 4_556
N1 H1B O7 0.91(4) 2.10(5) 2.987(4) 163(4) .
